data_2218929
loop_
_publ_author_name
'Parthiban, P.'
'Ramkumar, V.'
'Kim, Min Sung'
'Lim, Kwon Taek'
'Jeong, Yeon Tae'

_publ_section_title
;
 2,4-Bis(2-chlorophenyl)-3-azabicyclo[3.3.1]nonan-9-one
;
_journal_coeditor_code BX2162
_journal_issue 8
_journal_name_full 'Acta Crystallographica Section E'
_journal_page_first o1586
_journal_paper_doi 10.1107/S160053680802268X
_journal_volume 64
_journal_year 2008
_chemical_formula_iupac 'C20 H19 Cl2 N O'
_chemical_formula_moiety 'C20 H19 Cl2 N O'
_chemical_formula_sum 'C20 H19 Cl2 N O'
_chemical_formula_weight 360.26
_chemical_name_systematic
;
2,4-Bis(2-chlorophenyl)-3-azabicyclo[3.3.1]nonan-9-one
;
_space_group_IT_number 2
_symmetry_cell_setting triclinic
_symmetry_space_group_name_Hall '-P 1'
_symmetry_space_group_name_H-M 'P -1'
_atom_sites_solution_hydrogens geom
_atom_sites_solution_primary direct
_atom_sites_solution_secondary difmap
_audit_creation_method SHELXL-97
_cell_angle_alpha 101.78(3)
_cell_angle_beta 92.82(3)
_cell_angle_gamma 98.13(3)
_cell_formula_units_Z 2
_cell_length_a 7.7070(15)
_cell_length_b 10.680(2)
_cell_length_c 11.000(2)
_cell_measurement_reflns_used 5271
_cell_measurement_temperature 298(2)
_cell_measurement_theta_max 28.27
_cell_measurement_theta_min 2.44
_cell_volume 874.6(3)
_computing_cell_refinement 'APEX2 (Bruker--Nonius, 2004)'
_computing_data_collection 'APEX2 (Bruker--Nonius, 2004)'
_computing_data_reduction 'SAINT-Plus (Bruker--Nonius, 2004)'
_computing_molecular_graphics 'ORTEP-3 (Farrugia, 1997)'
_computing_publication_material 'SHELXL97 (Sheldrick, 2008)'
_computing_structure_refinement 'SHELXL97 (Sheldrick, 2008)'
_computing_structure_solution 'SHELXS97 (Sheldrick, 2008)'
_diffrn_ambient_temperature 298(2)
_diffrn_measured_fraction_theta_full 0.957
_diffrn_measured_fraction_theta_max 0.957
_diffrn_measurement_device_type 'Bruker APEXII CCD area-detector'
_diffrn_measurement_method \w
_diffrn_radiation_monochromator graphite
_diffrn_radiation_source 'fine-focus sealed tube'
_diffrn_radiation_type MoK\a
_diffrn_radiation_wavelength 0.71073
_diffrn_reflns_av_R_equivalents 0.0257
_diffrn_reflns_av_sigmaI/netI 0.0292
_diffrn_reflns_limit_h_max 9
_diffrn_reflns_limit_h_min -8
_diffrn_reflns_limit_k_max 12
_diffrn_reflns_limit_k_min -12
_diffrn_reflns_limit_l_max 13
_diffrn_reflns_limit_l_min -12
_diffrn_reflns_number 9470
_diffrn_reflns_theta_full 25.00
_diffrn_reflns_theta_max 25.00
_diffrn_reflns_theta_min 2.68
_exptl_absorpt_coefficient_mu 0.377
_exptl_absorpt_correction_T_max 0.9284
_exptl_absorpt_correction_T_min 0.8888
_exptl_absorpt_correction_type multi-scan
_exptl_absorpt_process_details '(SADABS; Bruker, 1999)'
_exptl_crystal_colour colourless
_exptl_crystal_density_diffrn 1.368
_exptl_crystal_density_method 'not measured'
_exptl_crystal_description Rectangular
_exptl_crystal_F_000 376
_exptl_crystal_size_max 0.32
_exptl_crystal_size_mid 0.25
_exptl_crystal_size_min 0.20
_refine_diff_density_max 0.701
_refine_diff_density_min -0.413
_refine_ls_extinction_method none
_refine_ls_goodness_of_fit_ref 1.187
_refine_ls_hydrogen_treatment mixed
_refine_ls_matrix_type full
_refine_ls_number_parameters 221
_refine_ls_number_reflns 2949
_refine_ls_number_restraints 0
_refine_ls_restrained_S_all 1.187
_refine_ls_R_factor_all 0.0967
_refine_ls_R_factor_gt 0.0875
_refine_ls_shift/su_max 0.000
_refine_ls_shift/su_mean 0.000
_refine_ls_structure_factor_coef Fsqd
_refine_ls_weighting_details 'calc w=1/[\s^2^(Fo^2^)+(0.0815P)^2^+8.5055P] where P=(Fo^2^+2Fc^2^)/3'
_refine_ls_weighting_scheme calc
_refine_ls_wR_factor_gt 0.3040
_refine_ls_wR_factor_ref 0.3089
_reflns_number_gt 2478
_reflns_number_total 2949
_reflns_threshold_expression I>2\s(I)
_cod_data_source_file bx2162.cif
_cod_data_source_block I
_cod_depositor_comments
;
The following automatic conversions were performed:
'_symmetry_cell_setting' value 'Triclinic' changed to 'triclinic'
according to '/home/saulius/struct/CIF-dictionaries/cif_core.dic'
dictionary named 'cif_core.dic' version 2.4.1 from 2010-06-29.

Automatic conversion script
Id: cif_fix_enum 1527 2010-12-29 10:47:43Z saulius 

The following automatic conversions were performed:

'_symmetry_cell_setting' value 'Triclinic' changed to 'triclinic'
according to /home/saulius/struct/CIF-dictionaries/cif_core.dic
dictionary named 'cif_core.dic' version 2.4.1 from 2010-06-29.

Automatic conversion script
Id: cif_fix_values 1715 2011-07-08 13:25:40Z adriana 
;
_cod_database_code 2218929
_cod_database_fobs_code 2218929

loop_
_symmetry_equiv_pos_as_xyz
'x, y, z'
'-x, -y, -z'

loop_
_atom_site_type_symbol
_atom_site_label
_atom_site_fract_x
_atom_site_fract_y
_atom_site_fract_z
_atom_site_U_iso_or_equiv
_atom_site_adp_type
_atom_site_calc_flag
_atom_site_refinement_flags
_atom_site_occupancy
C C1 0.2417(9) 0.0189(6) 0.1674(6) 0.0272(15) Uani d . 1
H H1 0.3149 0.0273 0.0982 0.033 Uiso calc R 1
C C2 0.3606(9) 0.0002(7) 0.2788(7) 0.0324(16) Uani d . 1
H H2 0.4171 -0.0762 0.2512 0.039 Uiso calc R 1
C C3 0.2618(10) -0.0165(8) 0.3956(7) 0.0377(18) Uani d . 1
H H3A 0.1619 -0.0848 0.3702 0.045 Uiso calc R 1
H H3B 0.3398 -0.0445 0.4531 0.045 Uiso calc R 1
C C4 0.1957(11) 0.1052(8) 0.4652(7) 0.0425(19) Uani d . 1
H H4A 0.1688 0.0940 0.5479 0.051 Uiso calc R 1
H H4B 0.0879 0.1153 0.4215 0.051 Uiso calc R 1
C C5 0.3321(11) 0.2301(8) 0.4770(7) 0.0433(19) Uani d . 1
H H5A 0.2734 0.3047 0.5019 0.052 Uiso calc R 1
H H5B 0.4222 0.2325 0.5425 0.052 Uiso calc R 1
C C6 0.4220(9) 0.2412(7) 0.3553(7) 0.0339(17) Uani d . 1
H H6 0.5171 0.3153 0.3738 0.041 Uiso calc R 1
C C7 0.2987(9) 0.2553(6) 0.2452(7) 0.0291(15) Uani d . 1
H H7 0.3703 0.2650 0.1756 0.035 Uiso calc R 1
C C8 0.5010(9) 0.1176(7) 0.3144(7) 0.0329(16) Uani d . 1
C C9 0.0965(9) -0.0967(6) 0.1234(6) 0.0256(14) Uani d . 1
C C10 -0.0743(10) -0.0946(8) 0.1630(7) 0.0360(17) Uani d . 1
H H10 -0.0997 -0.0198 0.2142 0.043 Uiso calc R 1
C C11 -0.2061(10) -0.2016(8) 0.1276(8) 0.0430(19) Uani d . 1
H H11 -0.3183 -0.1971 0.1539 0.052 Uiso calc R 1
C C12 -0.1697(11) -0.3152(8) 0.0528(8) 0.045(2) Uani d . 1
H H12 -0.2570 -0.3873 0.0312 0.054 Uiso calc R 1
C C13 -0.0067(11) -0.3211(7) 0.0112(7) 0.0391(18) Uani d . 1
H H13 0.0162 -0.3960 -0.0413 0.047 Uiso calc R 1
C C14 0.1257(9) -0.2140(7) 0.0478(6) 0.0297(15) Uani d . 1
C C15 0.2078(9) 0.3750(7) 0.2778(7) 0.0292(15) Uani d . 1
C C16 0.2911(10) 0.4984(7) 0.2705(7) 0.0335(16) Uani d . 1
C C17 0.2106(12) 0.6063(8) 0.2961(8) 0.047(2) Uani d . 1
H H17 0.2695 0.6865 0.2893 0.057 Uiso calc R 1
C C18 0.0388(12) 0.5946(8) 0.3328(9) 0.049(2) Uani d . 1
H H18 -0.0172 0.6670 0.3512 0.058 Uiso calc R 1
C C19 -0.0466(11) 0.4748(8) 0.3413(8) 0.046(2) Uani d . 1
H H19 -0.1608 0.4666 0.3656 0.055 Uiso calc R 1
C C20 0.0360(10) 0.3662(7) 0.3141(7) 0.0347(17) Uani d . 1
H H20 -0.0241 0.2861 0.3202 0.042 Uiso calc R 1
Cl Cl1 0.3337(3) -0.2278(2) -0.0080(2) 0.0567(7) Uani d . 1
Cl Cl2 0.5064(3) 0.5208(2) 0.2224(2) 0.0501(7) Uani d . 1
N N1 0.1657(8) 0.1389(5) 0.2038(6) 0.0290(13) Uani d . 1
O O1 0.6563(7) 0.1143(6) 0.3131(6) 0.0523(16) Uani d . 1
H H1A 0.096(12) 0.146(8) 0.149(9) 0.05(3) Uiso d . 1

loop_
_atom_site_aniso_label
_atom_site_aniso_U_11
_atom_site_aniso_U_22
_atom_site_aniso_U_33
_atom_site_aniso_U_12
_atom_site_aniso_U_13
_atom_site_aniso_U_23
C1 0.023(3) 0.028(3) 0.030(4) 0.006(3) 0.003(3) 0.001(3)
C2 0.027(4) 0.031(4) 0.038(4) 0.008(3) -0.004(3) 0.005(3)
C3 0.036(4) 0.041(4) 0.039(4) 0.005(3) -0.004(3) 0.017(3)
C4 0.045(5) 0.053(5) 0.032(4) 0.010(4) 0.008(4) 0.011(4)
C5 0.050(5) 0.043(5) 0.033(4) 0.010(4) -0.004(4) 0.001(3)
C6 0.025(4) 0.029(4) 0.043(4) -0.002(3) -0.007(3) 0.002(3)
C7 0.025(4) 0.028(3) 0.035(4) 0.004(3) 0.004(3) 0.008(3)
C8 0.028(4) 0.036(4) 0.035(4) 0.006(3) 0.000(3) 0.008(3)
C9 0.024(3) 0.030(3) 0.023(3) 0.004(3) 0.001(3) 0.006(3)
C10 0.029(4) 0.039(4) 0.038(4) 0.010(3) 0.005(3) 0.000(3)
C11 0.027(4) 0.056(5) 0.045(5) 0.000(4) 0.005(3) 0.013(4)
C12 0.048(5) 0.039(4) 0.042(5) -0.011(4) -0.007(4) 0.011(4)
C13 0.057(5) 0.027(4) 0.030(4) 0.003(3) -0.003(4) 0.002(3)
C14 0.030(4) 0.034(4) 0.026(3) 0.011(3) 0.002(3) 0.004(3)
C15 0.028(4) 0.029(4) 0.031(4) 0.005(3) 0.000(3) 0.006(3)
C16 0.032(4) 0.029(4) 0.038(4) 0.002(3) -0.001(3) 0.005(3)
C17 0.056(5) 0.030(4) 0.057(5) 0.008(4) 0.005(4) 0.012(4)
C18 0.052(5) 0.040(5) 0.057(5) 0.024(4) 0.007(4) 0.005(4)
C19 0.042(5) 0.051(5) 0.047(5) 0.019(4) 0.011(4) 0.008(4)
C20 0.032(4) 0.033(4) 0.040(4) 0.008(3) 0.004(3) 0.009(3)
Cl1 0.0469(13) 0.0574(14) 0.0617(14) 0.0199(10) 0.0162(11) -0.0077(11)
Cl2 0.0386(12) 0.0390(11) 0.0702(15) -0.0042(8) 0.0115(10) 0.0113(10)
N1 0.025(3) 0.025(3) 0.035(3) 0.005(2) -0.005(3) 0.004(3)
O1 0.023(3) 0.058(4) 0.076(4) 0.010(3) 0.005(3) 0.014(3)

loop_
_atom_type_symbol
_atom_type_description
_atom_type_scat_dispersion_real
_atom_type_scat_dispersion_imag
_atom_type_scat_source
C C 0.0033 0.0016 'International Tables Vol C Tables 4.2.6.8 and 6.1.1.4'
H H 0.0000 0.0000 'International Tables Vol C Tables 4.2.6.8 and 6.1.1.4'
N N 0.0061 0.0033 'International Tables Vol C Tables 4.2.6.8 and 6.1.1.4'
O O 0.0106 0.0060 'International Tables Vol C Tables 4.2.6.8 and 6.1.1.4'
Cl Cl 0.1484 0.1585 'International Tables Vol C Tables 4.2.6.8 and 6.1.1.4'

loop_
_geom_angle_atom_site_label_1
_geom_angle_atom_site_label_2
_geom_angle_atom_site_label_3
_geom_angle
N1 C1 C9 110.5(5)
N1 C1 C2 109.7(6)
C9 C1 C2 111.4(6)
N1 C1 H1 108.4
C9 C1 H1 108.4
C2 C1 H1 108.4
C8 C2 C3 108.7(6)
C8 C2 C1 107.6(6)
C3 C2 C1 114.4(6)
C8 C2 H2 108.7
C3 C2 H2 108.7
C1 C2 H2 108.7
C4 C3 C2 115.2(6)
C4 C3 H3A 108.5
C2 C3 H3A 108.5
C4 C3 H3B 108.5
C2 C3 H3B 108.5
H3A C3 H3B 107.5
C3 C4 C5 112.7(7)
C3 C4 H4A 109.0
C5 C4 H4A 109.0
C3 C4 H4B 109.0
C5 C4 H4B 109.0
H4A C4 H4B 107.8
C6 C5 C4 114.2(6)
C6 C5 H5A 108.7
C4 C5 H5A 108.7
C6 C5 H5B 108.7
C4 C5 H5B 108.7
H5A C5 H5B 107.6
C8 C6 C7 107.8(6)
C8 C6 C5 107.0(6)
C7 C6 C5 115.4(6)
C8 C6 H6 108.9
C7 C6 H6 108.9
C5 C6 H6 108.9
N1 C7 C15 109.7(5)
N1 C7 C6 111.0(6)
C15 C7 C6 112.1(6)
N1 C7 H7 107.9
C15 C7 H7 107.9
C6 C7 H7 107.9
O1 C8 C2 124.3(7)
O1 C8 C6 124.1(7)
C2 C8 C6 111.6(6)
C14 C9 C10 115.8(6)
C14 C9 C1 122.9(6)
C10 C9 C1 121.2(6)
C11 C10 C9 121.7(7)
C11 C10 H10 119.1
C9 C10 H10 119.1
C12 C11 C10 120.0(7)
C12 C11 H11 120.0
C10 C11 H11 120.0
C13 C12 C11 120.3(7)
C13 C12 H12 119.9
C11 C12 H12 119.9
C12 C13 C14 119.5(7)
C12 C13 H13 120.2
C14 C13 H13 120.2
C13 C14 C9 122.6(7)
C13 C14 Cl1 117.5(6)
C9 C14 Cl1 119.9(5)
C20 C15 C16 116.6(7)
C20 C15 C7 121.6(6)
C16 C15 C7 121.8(6)
C17 C16 C15 122.8(7)
C17 C16 Cl2 116.5(6)
C15 C16 Cl2 120.7(6)
C16 C17 C18 119.3(8)
C16 C17 H17 120.4
C18 C17 H17 120.4
C19 C18 C17 119.4(7)
C19 C18 H18 120.3
C17 C18 H18 120.3
C18 C19 C20 120.7(8)
C18 C19 H19 119.7
C20 C19 H19 119.7
C19 C20 C15 121.2(7)
C19 C20 H20 119.4
C15 C20 H20 119.4
C7 N1 C1 113.5(5)
C7 N1 H1A 113(6)
C1 N1 H1A 110(6)

loop_
_geom_bond_atom_site_label_1
_geom_bond_atom_site_label_2
_geom_bond_distance
C1 N1 1.473(9)
C1 C9 1.524(9)
C1 C2 1.556(10)
C1 H1 0.9800
C2 C8 1.507(10)
C2 C3 1.554(11)
C2 H2 0.9800
C3 C4 1.534(11)
C3 H3A 0.9700
C3 H3B 0.9700
C4 C5 1.555(11)
C4 H4A 0.9700
C4 H4B 0.9700
C5 C6 1.555(11)
C5 H5A 0.9700
C5 H5B 0.9700
C6 C8 1.525(10)
C6 C7 1.547(10)
C6 H6 0.9800
C7 N1 1.472(9)
C7 C15 1.531(10)
C7 H7 0.9800
C8 O1 1.203(9)
C9 C14 1.408(10)
C9 C10 1.408(10)
C10 C11 1.393(11)
C10 H10 0.9300
C11 C12 1.392(12)
C11 H11 0.9300
C12 C13 1.364(12)
C12 H12 0.9300
C13 C14 1.398(10)
C13 H13 0.9300
C14 Cl1 1.759(7)
C15 C20 1.398(10)
C15 C16 1.401(10)
C16 C17 1.372(11)
C16 Cl2 1.766(8)
C17 C18 1.399(12)
C17 H17 0.9300
C18 C19 1.377(12)
C18 H18 0.9300
C19 C20 1.387(11)
C19 H19 0.9300
C20 H20 0.9300
N1 H1A 0.81(9)

loop_
_geom_torsion_atom_site_label_1
_geom_torsion_atom_site_label_2
_geom_torsion_atom_site_label_3
_geom_torsion_atom_site_label_4
_geom_torsion
N1 C1 C2 C8 -58.3(7)
C9 C1 C2 C8 179.2(6)
N1 C1 C2 C3 62.6(8)
C9 C1 C2 C3 -60.0(8)
C8 C2 C3 C4 50.7(8)
C1 C2 C3 C4 -69.5(8)
C2 C3 C4 C5 -41.8(9)
C3 C4 C5 C6 44.1(9)
C4 C5 C6 C8 -54.4(8)
C4 C5 C6 C7 65.4(9)
C8 C6 C7 N1 55.2(8)
C5 C6 C7 N1 -64.2(8)
C8 C6 C7 C15 178.4(6)
C5 C6 C7 C15 59.0(8)
C3 C2 C8 O1 115.3(8)
C1 C2 C8 O1 -120.3(8)
C3 C2 C8 C6 -63.3(8)
C1 C2 C8 C6 61.1(8)
C7 C6 C8 O1 121.9(8)
C5 C6 C8 O1 -113.5(8)
C7 C6 C8 C2 -59.5(8)
C5 C6 C8 C2 65.1(7)
N1 C1 C9 C14 159.5(6)
C2 C1 C9 C14 -78.4(8)
N1 C1 C9 C10 -24.5(9)
C2 C1 C9 C10 97.6(8)
C14 C9 C10 C11 -1.0(11)
C1 C9 C10 C11 -177.3(7)
C9 C10 C11 C12 1.1(12)
C10 C11 C12 C13 -1.8(12)
C11 C12 C13 C14 2.4(12)
C12 C13 C14 C9 -2.4(11)
C12 C13 C14 Cl1 179.6(6)
C10 C9 C14 C13 1.7(10)
C1 C9 C14 C13 177.8(7)
C10 C9 C14 Cl1 179.6(5)
C1 C9 C14 Cl1 -4.2(9)
N1 C7 C15 C20 25.3(9)
C6 C7 C15 C20 -98.5(8)
N1 C7 C15 C16 -153.5(7)
C6 C7 C15 C16 82.6(8)
C20 C15 C16 C17 -0.6(11)
C7 C15 C16 C17 178.3(7)
C20 C15 C16 Cl2 -178.7(6)
C7 C15 C16 Cl2 0.2(10)
C15 C16 C17 C18 0.8(13)
Cl2 C16 C17 C18 179.0(7)
C16 C17 C18 C19 -0.6(13)
C17 C18 C19 C20 0.1(13)
C18 C19 C20 C15 0.2(13)
C16 C15 C20 C19 0.0(11)
C7 C15 C20 C19 -178.8(7)
C15 C7 N1 C1 178.5(6)
C6 C7 N1 C1 -56.9(8)
C9 C1 N1 C7 -178.9(6)
C2 C1 N1 C7 58.0(8)

loop_
_cod_related_entry_id
_cod_related_entry_database
_cod_related_entry_code
1 ChemSpider 288585
